data_2219894
loop_
_publ_author_name
'Abid, Obaid-ur-Rahman'
'Qadeer, Ghulam'
'Rama, Nasim Hasan'
'Ruzicka, Ales'

_publ_section_title
;
 1-(3-Chlorobenzyl)-5-iodoindoline-2,3-dione
;
_journal_coeditor_code HK2560
_journal_issue 11
_journal_name_full 'Acta Crystallographica Section E'
_journal_page_first o2223
_journal_paper_doi 10.1107/S1600536808034727
_journal_volume 64
_journal_year 2008
_chemical_formula_iupac 'C15 H9 Cl I N O2'
_chemical_formula_moiety 'C15 H9 Cl I N O2'
_chemical_formula_sum 'C15 H9 Cl I N O2'
_chemical_formula_weight 397.58
_chemical_melting_point 411(1)
_chemical_name_systematic
;
1-(3-Chlorobenzyl)-5-iodoindoline-2,3-dione
;
_space_group_IT_number 14
_symmetry_cell_setting monoclinic
_symmetry_space_group_name_Hall '-P 2ybc'
_symmetry_space_group_name_H-M 'P 1 21/c 1'
_atom_sites_solution_hydrogens geom
_atom_sites_solution_primary direct
_atom_sites_solution_secondary difmap
_audit_creation_method SHELXL-97
_cell_angle_alpha 90.00
_cell_angle_beta 90.751(3)
_cell_angle_gamma 90.00
_cell_formula_units_Z 4
_cell_length_a 8.1241(6)
_cell_length_b 11.7930(8)
_cell_length_c 14.7001(2)
_cell_measurement_reflns_used 12323
_cell_measurement_temperature 150.0(10)
_cell_measurement_theta_max 27.5
_cell_measurement_theta_min 1
_cell_volume 1408.26(14)
_computing_cell_refinement 'COLLECT (Hooft, 1998) and DENZO (Otwinowski & Minor, 1997)'
_computing_data_collection 'COLLECT (Hooft, 1998)'
_computing_data_reduction 'COLLECT (Hooft, 1998) and DENZO (Otwinowski & Minor, 1997)'
_computing_molecular_graphics 'PLATON (Spek, 2003)'
_computing_publication_material 'SHELXL97 (Sheldrick, 2008)'
_computing_structure_refinement 'SHELXL97 (Sheldrick, 2008)'
_computing_structure_solution 'SIR92 (Altomare <i>et al.</i>,  1994)'
_diffrn_ambient_temperature 150.0(10)
_diffrn_detector_area_resol_mean 9.091
_diffrn_measured_fraction_theta_full 0.989
_diffrn_measured_fraction_theta_max 0.989
_diffrn_measurement_device_type 'Bruker--Nonius KappaCCD area-detector'
_diffrn_measurement_method '\f and \w'
_diffrn_radiation_monochromator graphite
_diffrn_radiation_source 'fine-focus sealed tube'
_diffrn_radiation_type MoK\a
_diffrn_radiation_wavelength 0.71073
_diffrn_reflns_av_R_equivalents 0.0510
_diffrn_reflns_av_sigmaI/netI 0.0339
_diffrn_reflns_limit_h_max 9
_diffrn_reflns_limit_h_min -10
_diffrn_reflns_limit_k_max 14
_diffrn_reflns_limit_k_min -15
_diffrn_reflns_limit_l_max 19
_diffrn_reflns_limit_l_min -17
_diffrn_reflns_number 12236
_diffrn_reflns_theta_full 27.50
_diffrn_reflns_theta_max 27.50
_diffrn_reflns_theta_min 2.21
_exptl_absorpt_coefficient_mu 2.463
_exptl_absorpt_correction_T_max 0.837
_exptl_absorpt_correction_T_min 0.473
_exptl_absorpt_correction_type integration
_exptl_absorpt_process_details '(Coppens, 1970)'
_exptl_crystal_colour colorless
_exptl_crystal_density_diffrn 1.875
_exptl_crystal_density_method 'not measured'
_exptl_crystal_description plate
_exptl_crystal_F_000 768
_exptl_crystal_size_max 0.366
_exptl_crystal_size_mid 0.304
_exptl_crystal_size_min 0.062
_refine_diff_density_max 1.430
_refine_diff_density_min -0.788
_refine_ls_extinction_method none
_refine_ls_goodness_of_fit_ref 1.107
_refine_ls_hydrogen_treatment constr
_refine_ls_matrix_type full
_refine_ls_number_parameters 181
_refine_ls_number_reflns 3203
_refine_ls_number_restraints 0
_refine_ls_restrained_S_all 1.107
_refine_ls_R_factor_all 0.0544
_refine_ls_R_factor_gt 0.0387
_refine_ls_shift/su_max 0.000
_refine_ls_shift/su_mean 0.000
_refine_ls_structure_factor_coef Fsqd
_refine_ls_weighting_details 'calc w=1/[\s^2^(Fo^2^)+(0.0373P)^2^+3.1264P] where P=(Fo^2^+2Fc^2^)/3'
_refine_ls_weighting_scheme calc
_refine_ls_wR_factor_gt 0.0909
_refine_ls_wR_factor_ref 0.1038
_reflns_number_gt 2570
_reflns_number_total 3203
_reflns_threshold_expression I>2\s(I)
_cod_data_source_file hk2560.cif
_cod_data_source_block I
_cod_original_cell_volume 1408.23(14)
_cod_original_sg_symbol_H-M 'P 21/c'
_cod_database_code 2219894
_cod_database_fobs_code 2219894

loop_
_symmetry_equiv_pos_as_xyz
'x, y, z'
'-x, y+1/2, -z+1/2'
'-x, -y, -z'
'x, -y-1/2, z-1/2'

loop_
_atom_site_type_symbol
_atom_site_label
_atom_site_fract_x
_atom_site_fract_y
_atom_site_fract_z
_atom_site_U_iso_or_equiv
_atom_site_adp_type
_atom_site_calc_flag
_atom_site_refinement_flags
_atom_site_occupancy
I I1 0.21126(4) -0.00688(3) -0.168370(19) 0.04622(13) Uani d . 1
Cl Cl1 0.0801(2) 0.12211(13) 0.61991(8) 0.0713(5) Uani d . 1
N N1 0.3994(4) 0.1400(3) 0.2264(2) 0.0304(7) Uani d . 1
O O1 0.5622(4) 0.2894(3) 0.2730(2) 0.0454(8) Uani d . 1
O O2 0.5749(4) 0.3308(3) 0.0755(2) 0.0472(8) Uani d . 1
C C1 0.4945(5) 0.2340(3) 0.2144(3) 0.0331(8) Uani d . 1
C C2 0.5037(5) 0.2528(3) 0.1103(3) 0.0330(8) Uani d . 1
C C3 0.4080(5) 0.1602(3) 0.0698(3) 0.0286(8) Uani d . 1
C C4 0.3728(5) 0.1328(3) -0.0195(3) 0.0305(8) Uani d . 1
H H4 0.4138 0.1759 -0.0670 0.037 Uiso d R 1
C C5 0.2736(5) 0.0393(3) -0.0354(3) 0.0311(8) Uani d . 1
C C6 0.2127(5) -0.0241(3) 0.0360(3) 0.0360(9) Uani d . 1
H H6 0.1452 -0.0860 0.0235 0.043 Uiso d R 1
C C7 0.2493(5) 0.0025(3) 0.1261(3) 0.0333(8) Uani d . 1
H H7 0.2090 -0.0406 0.1739 0.040 Uiso d R 1
C C8 0.3475(4) 0.0955(3) 0.1419(2) 0.0261(7) Uani d . 1
C C9 0.3778(5) 0.0850(4) 0.3135(3) 0.0354(9) Uani d . 1
H H9A 0.4725 0.1016 0.3521 0.043 Uiso d R 1
H H9B 0.3743 0.0036 0.3042 0.043 Uiso d R 1
C C10 0.2237(5) 0.1204(3) 0.3623(3) 0.0339(8) Uani d . 1
C C11 0.2173(6) 0.1038(4) 0.4557(3) 0.0385(9) Uani d . 1
H H11 0.3057 0.0708 0.4866 0.046 Uiso d R 1
C C12 0.0790(7) 0.1355(4) 0.5020(3) 0.0434(11) Uani d . 1
C C13 -0.0563(7) 0.1805(4) 0.4584(4) 0.0528(13) Uani d . 1
H H13 -0.1491 0.2010 0.4910 0.063 Uiso d R 1
C C14 -0.0506(6) 0.1953(4) 0.3650(3) 0.0449(11) Uani d . 1
H H14 -0.1422 0.2232 0.3337 0.054 Uiso d R 1
C C15 0.0905(5) 0.1688(3) 0.3183(3) 0.0363(9) Uani d . 1
H H15 0.0956 0.1836 0.2563 0.044 Uiso d R 1

loop_
_atom_site_aniso_label
_atom_site_aniso_U_11
_atom_site_aniso_U_22
_atom_site_aniso_U_33
_atom_site_aniso_U_12
_atom_site_aniso_U_13
_atom_site_aniso_U_23
I1 0.03707(18) 0.0640(2) 0.03741(18) 0.01182(13) -0.00630(12) -0.01648(13)
Cl1 0.1128(13) 0.0684(9) 0.0331(6) -0.0229(8) 0.0206(7) -0.0073(6)
N1 0.0271(17) 0.0358(17) 0.0284(16) -0.0010(13) 0.0047(12) -0.0009(13)
O1 0.0425(18) 0.0493(18) 0.0443(17) -0.0059(14) -0.0025(14) -0.0135(14)
O2 0.0465(19) 0.0435(17) 0.0519(19) -0.0149(14) 0.0100(15) 0.0029(14)
C1 0.029(2) 0.035(2) 0.0356(19) 0.0031(16) 0.0049(15) -0.0059(16)
C2 0.027(2) 0.0309(19) 0.041(2) -0.0003(15) 0.0081(16) -0.0015(16)
C3 0.0227(18) 0.0307(18) 0.0325(19) 0.0017(14) 0.0062(14) 0.0007(15)
C4 0.027(2) 0.0349(19) 0.0302(18) 0.0065(15) 0.0041(15) -0.0003(15)
C5 0.027(2) 0.0361(19) 0.0299(18) 0.0080(16) 0.0000(15) -0.0064(16)
C6 0.030(2) 0.033(2) 0.045(2) -0.0015(16) -0.0017(17) -0.0033(17)
C7 0.029(2) 0.0333(19) 0.038(2) -0.0004(16) 0.0059(16) 0.0052(16)
C8 0.0222(18) 0.0304(17) 0.0260(16) 0.0047(14) 0.0038(13) 0.0000(14)
C9 0.034(2) 0.045(2) 0.0275(18) 0.0062(18) 0.0030(16) 0.0041(17)
C10 0.038(2) 0.0315(19) 0.0318(19) -0.0012(16) 0.0048(16) 0.0026(15)
C11 0.048(3) 0.037(2) 0.031(2) -0.0049(19) 0.0024(18) -0.0002(17)
C12 0.065(3) 0.037(2) 0.029(2) -0.013(2) 0.0120(19) -0.0039(17)
C13 0.054(3) 0.042(2) 0.063(3) -0.009(2) 0.026(2) -0.013(2)
C14 0.038(2) 0.046(2) 0.051(3) 0.0084(19) 0.009(2) 0.002(2)
C15 0.038(2) 0.040(2) 0.0306(19) 0.0019(18) 0.0019(16) 0.0027(17)

loop_
_atom_type_symbol
_atom_type_description
_atom_type_scat_dispersion_real
_atom_type_scat_dispersion_imag
_atom_type_scat_source
C C 0.0033 0.0016 'International Tables Vol C Tables 4.2.6.8 and 6.1.1.4'
H H 0.0000 0.0000 'International Tables Vol C Tables 4.2.6.8 and 6.1.1.4'
O O 0.0106 0.0060 'International Tables Vol C Tables 4.2.6.8 and 6.1.1.4'
N N 0.0061 0.0033 'International Tables Vol C Tables 4.2.6.8 and 6.1.1.4'
Cl Cl 0.1484 0.1585 'International Tables Vol C Tables 4.2.6.8 and 6.1.1.4'
I I -0.4742 1.8119 'International Tables Vol C Tables 4.2.6.8 and 6.1.1.4'

loop_
_exptl_crystal_face_index_h
_exptl_crystal_face_index_k
_exptl_crystal_face_index_l
_exptl_crystal_face_perp_dist
0 1 -1 0.163
0 -1 -1 0.141
0 -1 1 0.189
0 1 1 0.177
-1 0 0 0.049
1 0 0 0.023
0 0 1 0.215

loop_
_geom_angle_atom_site_label_1
_geom_angle_atom_site_label_2
_geom_angle_atom_site_label_3
_geom_angle
C1 N1 C8 110.7(3)
C1 N1 C9 123.6(3)
C8 N1 C9 125.1(3)
O1 C1 N1 126.9(4)
O1 C1 C2 126.8(4)
N1 C1 C2 106.2(3)
O2 C2 C3 130.8(4)
O2 C2 C1 124.0(4)
C3 C2 C1 105.2(3)
C4 C3 C8 121.5(4)
C4 C3 C2 131.7(4)
C8 C3 C2 106.8(3)
C3 C4 C5 117.4(4)
C3 C4 H4 121.1
C5 C4 H4 121.5
C4 C5 C6 121.0(4)
C4 C5 I1 120.0(3)
C6 C5 I1 119.0(3)
C5 C6 C7 121.7(4)
C5 C6 H6 119.3
C7 C6 H6 119.0
C8 C7 C6 117.3(4)
C8 C7 H7 121.2
C6 C7 H7 121.5
C7 C8 C3 121.0(3)
C7 C8 N1 127.9(3)
C3 C8 N1 111.1(3)
N1 C9 C10 114.0(3)
N1 C9 H9A 108.8
C10 C9 H9A 108.8
N1 C9 H9B 108.8
C10 C9 H9B 108.5
H9A C9 H9B 107.6
C15 C10 C11 118.9(4)
C15 C10 C9 122.9(4)
C11 C10 C9 118.2(4)
C12 C11 C10 119.5(4)
C12 C11 H11 120.2
C10 C11 H11 120.3
C13 C12 C11 122.0(4)
C13 C12 Cl1 119.6(4)
C11 C12 Cl1 118.4(4)
C12 C13 C14 118.3(4)
C12 C13 H13 120.7
C14 C13 H13 121.0
C15 C14 C13 120.2(5)
C15 C14 H14 119.9
C13 C14 H14 119.9
C10 C15 C14 120.9(4)
C10 C15 H15 119.5
C14 C15 H15 119.6

loop_
_geom_bond_atom_site_label_1
_geom_bond_atom_site_label_2
_geom_bond_distance
I1 C5 2.086(4)
Cl1 C12 1.740(4)
N1 C1 1.364(5)
N1 C8 1.407(5)
N1 C9 1.448(5)
O1 C1 1.208(5)
O2 C2 1.204(5)
C1 C2 1.550(6)
C2 C3 1.463(5)
C3 C8 1.401(5)
C4 C3 1.378(5)
C4 H4 0.9299
C5 C4 1.384(6)
C5 C6 1.384(6)
C6 H6 0.9300
C7 C6 1.390(6)
C7 C8 1.374(5)
C7 H7 0.9301
C9 C10 1.510(6)
C9 H9A 0.9700
C9 H9B 0.9701
C11 C10 1.388(6)
C11 H11 0.9300
C12 C13 1.372(8)
C12 C11 1.373(7)
C13 C14 1.386(7)
C13 H13 0.9299
C14 H14 0.9300
C15 C10 1.377(6)
C15 C14 1.379(6)
C15 H15 0.9299

loop_
_cod_related_entry_id
_cod_related_entry_database
_cod_related_entry_code
1 ChemSpider 24741035
